data_2104088
loop_
_publ_author_name
'Hansson, Christian'
'Lindqvist, Maria'
'Oskarsson, \%Ake'

_publ_section_title
;
 <i>Cis</i>/<i>trans</i> isomers of Pt<i>X</i>~2~<i>L</i>~2~ (<i>X</i>
 = halogen, <i>L</i> = neutral ligand); the crystal structures of two
 polymorphs of <i>cis</i>-dichlorobis(dibenzyl
 sulfido-\k<i>S</i>)platinum(II) in the temperature range 100--295K
;
_journal_issue 2
_journal_name_full 'Acta Crystallographica Section B'
_journal_page_first 187
_journal_page_last 195
_journal_paper_doi 10.1107/S0108768108005211
_journal_volume 64
_journal_year 2008
_chemical_formula_moiety 'C28 H28 Cl2 Pt S2'
_chemical_formula_sum 'C28 H28 Cl2 Pt S2'
_chemical_formula_weight 694.61
_chemical_name_systematic
;
cis-dichlorobis(dibenzyl sulphido-\kS)platinum(II)
;
_space_group_IT_number 2
_symmetry_cell_setting triclinic
_symmetry_space_group_name_Hall '-P 1'
_symmetry_space_group_name_H-M 'P -1'
_atom_sites_solution_hydrogens geom
_atom_sites_solution_primary heavy
_atom_sites_solution_secondary difmap
_audit_creation_method SHELXL-97
_cell_angle_alpha 68.528(6)
_cell_angle_beta 89.499(4)
_cell_angle_gamma 71.565(4)
_cell_formula_units_Z 2
_cell_length_a 8.2487(3)
_cell_length_b 12.1346(6)
_cell_length_c 15.7583(10)
_cell_measurement_reflns_used 13506
_cell_measurement_temperature 100.0(10)
_cell_measurement_theta_max 32.78
_cell_measurement_theta_min 2.62
_cell_volume 1382.26(14)
_computing_cell_refinement 'CrysAlis 1.171.29 (Oxford Diffraction, 2006)'
_computing_data_collection 'CrysAlis 1.171.29 (Oxford Diffraction, 2006)'
_computing_data_reduction 'CrysAlis 1.171.29 (Oxford Diffraction, 2006)'
_computing_molecular_graphics 'DIAMOND (Brandenburg, 2000), MERCURY (Bruno et al., 2002'
_computing_publication_material 'enCIFer version 1.1 (CCDC, 2004)'
_computing_structure_refinement 'SHELXTL 5.1 (Sheldrick, 1998)'
_computing_structure_solution 'SHELXTL 5.1 (Sheldrick, 1998)'
_diffrn_ambient_temperature 100.0(10)
_diffrn_measured_fraction_theta_full 0.971
_diffrn_measured_fraction_theta_max 0.849
_diffrn_measurement_device_type 'Oxford Diffraction XCALIBUR3'
_diffrn_measurement_method \w-scans
_diffrn_radiation_monochromator graphite
_diffrn_radiation_source 'Sealed tube'
_diffrn_radiation_type MoK\a
_diffrn_radiation_wavelength 0.71073
_diffrn_reflns_av_R_equivalents 0.0254
_diffrn_reflns_av_sigmaI/netI 0.0298
_diffrn_reflns_limit_h_max 7
_diffrn_reflns_limit_h_min -12
_diffrn_reflns_limit_k_max 16
_diffrn_reflns_limit_k_min -18
_diffrn_reflns_limit_l_max 23
_diffrn_reflns_limit_l_min -23
_diffrn_reflns_number 13506
_diffrn_reflns_theta_full 25.239
_diffrn_reflns_theta_max 32.78
_diffrn_reflns_theta_min 2.62
_diffrn_standards_decay_% 0.0
_diffrn_standards_interval_count 0
_diffrn_standards_interval_time 0
_diffrn_standards_number 0
_exptl_absorpt_coefficient_mu 5.435
_exptl_absorpt_correction_T_max 0.557
_exptl_absorpt_correction_T_min 0.297
_exptl_absorpt_correction_type numerical
_exptl_absorpt_process_details '(CrysAlis 1.171.29, Oxford Diffraction, 2006)'
_exptl_crystal_colour Yellow
_exptl_crystal_density_diffrn 1.669
_exptl_crystal_density_method 'not measured'
_exptl_crystal_description Prism
_exptl_crystal_F_000 680
_exptl_crystal_size_max 0.275
_exptl_crystal_size_mid 0.19
_exptl_crystal_size_min 0.125
_refine_diff_density_max 2.425
_refine_diff_density_min -1.050
_refine_ls_extinction_method none
_refine_ls_goodness_of_fit_ref 1.035
_refine_ls_hydrogen_treatment constr
_refine_ls_matrix_type full
_refine_ls_number_parameters 396
_refine_ls_number_reflns 8697
_refine_ls_number_restraints 18
_refine_ls_restrained_S_all 1.035
_refine_ls_R_factor_all 0.0248
_refine_ls_R_factor_gt 0.0214
_refine_ls_shift/su_max 0.012
_refine_ls_shift/su_mean 0.001
_refine_ls_structure_factor_coef Fsqd
_refine_ls_weighting_details 'calc w=1/[\s^2^(Fo^2^)+(0.0342P)^2^+0.0000P] where P=(Fo^2^+2Fc^2^)/3'
_refine_ls_weighting_scheme calc
_refine_ls_wR_factor_gt 0.0534
_refine_ls_wR_factor_ref 0.0545
_reflns_number_gt 7959
_reflns_number_total 8697
_reflns_threshold_expression >2sigma(I)
_cod_data_source_file ry5016.cif
_cod_data_source_block tri100
_cod_depositor_comments
;
The following automatic conversions were performed:
'_symmetry_cell_setting' value 'Triclinic' changed to 'triclinic'
according to '/home/saulius/struct/CIF-dictionaries/cif_core.dic'
dictionary named 'cif_core.dic' version 2.4.1 from
2010-06-29.

'_exptl_absorpt_correction_type' value 'Numerical' changed to
'numerical' according to
'/home/saulius/struct/CIF-dictionaries/cif_core.dic' dictionary named
'cif_core.dic' version 2.4.1 from 2010-06-29.

Automatic conversion script
Id: cif_fix_enum 1527 2010-12-29 10:47:43Z saulius 

The following automatic conversions were performed:

'_symmetry_cell_setting' value 'Triclinic' changed to 'triclinic'
according to /home/saulius/struct/CIF-dictionaries/cif_core.dic
dictionary named 'cif_core.dic' version 2.4.1 from
2010-06-29.

'_exptl_absorpt_correction_type' value 'Numerical'
changed to 'numerical' according to
/home/saulius/struct/CIF-dictionaries/cif_core.dic dictionary named
'cif_core.dic' version 2.4.1 from 2010-06-29.

Automatic conversion script
Id: cif_fix_values 1715 2011-07-08 13:25:40Z adriana 
;
_cod_original_sg_symbol_H-M P-1
_cod_database_code 2104088
_cod_database_fobs_code 2104088

loop_
_symmetry_equiv_pos_as_xyz
'x, y, z'
'-x, -y, -z'

loop_
_atom_site_type_symbol
_atom_site_label
_atom_site_fract_x
_atom_site_fract_y
_atom_site_fract_z
_atom_site_U_iso_or_equiv
_atom_site_adp_type
_atom_site_calc_flag
_atom_site_refinement_flags
_atom_site_occupancy
_atom_site_disorder_assembly
_atom_site_disorder_group
Pt Pt1 0.579117(9) 0.911149(7) 0.766985(5) 0.01553(3) Uani d . 1 . .
S S1 0.85592(6) 0.90817(5) 0.77027(3) 0.01494(8) Uani d . 1 D .
Cl Cl2 0.30081(7) 0.90665(6) 0.76604(4) 0.02579(11) Uani d . 1 . .
Cl Cl1 0.47249(7) 1.12727(5) 0.72525(4) 0.02249(10) Uani d . 1 . .
C C11 0.8786(3) 0.9434(2) 0.93053(15) 0.0187(4) Uani d . 1 D .
C C1 0.8783(3) 1.0027(2) 0.65344(15) 0.0214(4) Uani d . 1 . .
H H1A 0.7781 1.0782 0.6284 0.026 Uiso calc R 1 A 1
H H1B 0.9794 1.0274 0.6532 0.026 Uiso calc R 1 A 1
C C23 0.6341(3) 0.5947(2) 0.96982(16) 0.0231(4) Uani d . 1 . .
C C4 0.5740(3) 0.6139(2) 0.87404(16) 0.0266(5) Uani d . 1 . .
H H4A 0.4510 0.6587 0.8604 0.032 Uiso calc R 1 . .
H H4B 0.5960 0.5329 0.8695 0.032 Uiso calc R 1 . .
C C12 0.7368(3) 0.9898(2) 0.97162(18) 0.0265(5) Uani d . 1 . .
H H12 0.6428 1.0579 0.9357 0.032 Uiso calc R 1 . .
C C16 1.0170(3) 0.8401(2) 0.98474(17) 0.0250(4) Uani d . 1 . .
H H16 1.1122 0.8081 0.9581 0.030 Uiso calc R 1 . .
C C24 0.5472(3) 0.6787(2) 1.00945(17) 0.0264(5) Uani d . 1 . .
H H24 0.4520 0.7479 0.9762 0.032 Uiso calc R 1 . .
C C28 0.7773(3) 0.4921(2) 1.02051(19) 0.0318(5) Uani d . 1 . .
H H28 0.8372 0.4356 0.9947 0.038 Uiso calc R 1 . .
C C14 0.8721(4) 0.8329(3) 1.11866(18) 0.0315(5) Uani d . 1 . .
H H14 0.8700 0.7962 1.1816 0.038 Uiso calc R 1 . .
C C13 0.7347(4) 0.9355(3) 1.06504(19) 0.0323(5) Uani d . 1 . .
H H13 0.6404 0.9681 1.0920 0.039 Uiso calc R 1 . .
C C26 0.7446(4) 0.5567(3) 1.14809(19) 0.0355(6) Uani d . 1 . .
H H26 0.7814 0.5443 1.2075 0.043 Uiso calc R 1 . .
C C25 0.6021(4) 0.6594(3) 1.09823(19) 0.0342(6) Uani d . 1 . .
H H25 0.5432 0.7156 1.1245 0.041 Uiso calc R 1 . .
C C15 1.0133(4) 0.7846(2) 1.07877(18) 0.0309(5) Uani d . 1 . .
H H15 1.1055 0.7150 1.1149 0.037 Uiso calc R 1 . .
C C27 0.8310(4) 0.4737(3) 1.1096(2) 0.0376(6) Uani d . 1 . .
H H27 0.9260 0.4046 1.1432 0.045 Uiso calc R 1 . .
S S2 0.68667(7) 0.70366(5) 0.79120(4) 0.01970(10) Uani d . 1 C .
C C2 0.8822(3) 1.00635(19) 0.82922(15) 0.0196(4) Uani d . 1 . .
H H2A 0.9908 1.0211 0.8184 0.024 Uiso calc R 1 D .
H H2B 0.7902 1.0870 0.8052 0.024 Uiso calc R 1 . .
C C3 0.5992(4) 0.7045(2) 0.68458(17) 0.0297(5) Uani d . 1 . .
H H3A 0.4752 0.7252 0.6822 0.036 Uiso calc R 1 B 1
H H3B 0.6240 0.7674 0.6322 0.036 Uiso calc R 1 B 1
C C17A 0.6825(7) 0.5724(7) 0.6814(6) 0.0248(14) Uani d PD 0.650(9) C 1
C C18A 0.8534(9) 0.5265(6) 0.6715(5) 0.0282(13) Uani d PD 0.650(9) C 1
H H18A 0.9238 0.5727 0.6725 0.034 Uiso calc PR 0.650(9) C 1
C C19A 0.9248(10) 0.4137(7) 0.6601(6) 0.0428(16) Uani d PD 0.650(9) C 1
H H19A 1.0401 0.3859 0.6515 0.051 Uiso calc PR 0.650(9) C 1
C C20A 0.8200(10) 0.3427(6) 0.6618(5) 0.0471(17) Uani d PDU 0.650(9) C 1
H H20A 0.8655 0.2666 0.6546 0.057 Uiso calc PR 0.650(9) C 1
C C21A 0.6542(11) 0.3836(6) 0.6739(5) 0.0531(19) Uani d PD 0.650(9) C 1
H H21A 0.5860 0.3349 0.6757 0.064 Uiso calc PR 0.650(9) C 1
C C22A 0.5816(9) 0.4985(6) 0.6838(5) 0.0401(14) Uani d PD 0.650(9) C 1
H H22A 0.4661 0.5256 0.6921 0.048 Uiso calc PR 0.650(9) C 1
C C19B 0.847(2) 0.4074(12) 0.6584(10) 0.051(4) Uani d PD 0.350(9) C 2
H H19B 0.9623 0.3646 0.6571 0.061 Uiso calc PR 0.350(9) C 2
C C20B 0.723(2) 0.3608(12) 0.6496(12) 0.053(3) Uani d PDU 0.350(9) C 2
H H20B 0.7498 0.2857 0.6406 0.064 Uiso calc PR 0.350(9) C 2
C C21B 0.5546(17) 0.4258(10) 0.6542(10) 0.0531(19) Uani d PD 0.35 C 2
H H21B 0.4703 0.3912 0.6508 0.064 Uiso calc P 0.35 C 2
C C22B 0.5061(17) 0.5404(11) 0.6634(10) 0.045(3) Uani d PD 0.350(9) C 2
H H22B 0.3909 0.5830 0.6643 0.054 Uiso calc PR 0.350(9) C 2
C C17B 0.6293(16) 0.5899(14) 0.6711(13) 0.0248(14) Uani d PD 0.35 C 2
C C18B 0.7985(18) 0.5217(15) 0.6695(13) 0.048(4) Uani d PD 0.350(9) C 2
H H18B 0.8838 0.5538 0.6763 0.058 Uiso calc PR 0.350(9) C 2
C C5A 0.896(2) 0.9205(19) 0.5940(13) 0.017(2) Uani d P 0.56(4) D 1
C C6A 1.0326(19) 0.8162(16) 0.6115(12) 0.027(2) Uani d P 0.56(4) D 1
H H6A 1.1180 0.7905 0.6595 0.032 Uiso calc PR 0.56(4) D 1
C C7A 1.045(3) 0.746(2) 0.5570(15) 0.047(3) Uani d P 0.56(4) D 1
H H7A 1.1422 0.6762 0.5666 0.056 Uiso calc PR 0.56(4) D 1
C C8A 0.913(4) 0.782(3) 0.4882(12) 0.052(4) Uani d P 0.56(4) D 1
H H8A 0.9201 0.7339 0.4528 0.062 Uiso calc PR 0.56(4) D 1
C C9A 0.776(3) 0.883(2) 0.4731(10) 0.046(4) Uani d P 0.56(4) D 1
H H9A 0.6870 0.9059 0.4276 0.056 Uiso calc PR 0.56(4) D 1
C C10A 0.764(2) 0.9569(17) 0.5251(9) 0.030(2) Uani d P 0.56(4) D 1
H H10A 0.6696 1.0291 0.5137 0.036 Uiso calc PR 0.56(4) D 1
C C5B 0.864(3) 0.9441(19) 0.5925(18) 0.016(3) Uani d P 0.44(4) D 2
C C6B 1.009(3) 0.8421(17) 0.5905(12) 0.026(3) Uani d P 0.44(4) D 2
H H6B 1.1109 0.8181 0.6278 0.032 Uiso calc PR 0.44(4) D 2
C C7B 1.001(2) 0.7778(15) 0.5336(11) 0.031(3) Uani d P 0.44(4) D 2
H H7B 1.0932 0.7082 0.5362 0.037 Uiso calc PR 0.44(4) D 2
C C8B 0.855(3) 0.8186(17) 0.4741(14) 0.034(3) Uani d P 0.44(4) D 2
H H8B 0.8482 0.7771 0.4356 0.041 Uiso calc PR 0.44(4) D 2
C C9B 0.719(2) 0.9196(19) 0.4712(13) 0.029(2) Uani d P 0.44(4) D 2
H H9B 0.6221 0.9481 0.4289 0.035 Uiso calc PR 0.44(4) D 2
C C10B 0.721(2) 0.9815(14) 0.5303(10) 0.020(2) Uani d P 0.44(4) D 2
H H10B 0.6247 1.0488 0.5278 0.024 Uiso calc PR 0.44(4) D 2

loop_
_atom_site_aniso_label
_atom_site_aniso_U_11
_atom_site_aniso_U_22
_atom_site_aniso_U_33
_atom_site_aniso_U_12
_atom_site_aniso_U_13
_atom_site_aniso_U_23
Pt1 0.01442(4) 0.01868(4) 0.01623(4) -0.00796(3) 0.00344(3) -0.00773(3)
S1 0.0143(2) 0.0174(2) 0.0160(2) -0.00743(17) 0.00328(17) -0.00788(18)
Cl2 0.0156(2) 0.0365(3) 0.0280(3) -0.0129(2) 0.0043(2) -0.0118(2)
Cl1 0.0204(2) 0.0188(2) 0.0264(2) -0.00449(18) 0.0024(2) -0.0084(2)
C11 0.0201(10) 0.0233(9) 0.0216(9) -0.0123(8) 0.0047(8) -0.0142(8)
C1 0.0205(10) 0.0253(10) 0.0197(9) -0.0127(8) 0.0045(8) -0.0060(8)
C23 0.0254(11) 0.0219(10) 0.0250(10) -0.0157(9) 0.0062(9) -0.0058(9)
C4 0.0371(13) 0.0291(11) 0.0255(11) -0.0257(10) 0.0109(10) -0.0114(9)
C12 0.0232(11) 0.0309(12) 0.0322(12) -0.0102(9) 0.0071(9) -0.0188(10)
C16 0.0237(11) 0.0279(11) 0.0269(11) -0.0095(9) 0.0038(9) -0.0138(9)
C24 0.0286(12) 0.0223(10) 0.0257(11) -0.0088(9) 0.0027(9) -0.0061(9)
C28 0.0285(12) 0.0261(11) 0.0371(14) -0.0087(10) 0.0107(11) -0.0084(10)
C14 0.0431(15) 0.0411(14) 0.0249(11) -0.0275(12) 0.0105(11) -0.0177(11)
C13 0.0337(13) 0.0466(15) 0.0335(13) -0.0229(12) 0.0165(11) -0.0265(12)
C26 0.0389(15) 0.0420(15) 0.0261(12) -0.0225(13) -0.0033(11) -0.0057(11)
C25 0.0460(16) 0.0305(12) 0.0310(13) -0.0170(12) 0.0058(12) -0.0139(11)
C15 0.0365(14) 0.0297(12) 0.0252(11) -0.0127(11) -0.0009(10) -0.0077(10)
C27 0.0248(12) 0.0358(14) 0.0374(14) -0.0088(10) -0.0013(11) 0.0013(12)
S2 0.0229(2) 0.0186(2) 0.0225(2) -0.01186(19) 0.0062(2) -0.0092(2)
C2 0.0224(10) 0.0196(9) 0.0226(10) -0.0111(8) 0.0031(8) -0.0110(8)
C3 0.0421(14) 0.0327(12) 0.0252(11) -0.0213(11) 0.0066(10) -0.0159(10)
C17A 0.036(4) 0.024(3) 0.021(2) -0.016(3) 0.005(3) -0.010(2)
C18A 0.046(4) 0.022(2) 0.027(2) -0.018(2) 0.010(3) -0.0161(17)
C19A 0.068(5) 0.030(3) 0.039(3) -0.022(3) 0.018(3) -0.017(2)
C20A 0.087(5) 0.031(3) 0.042(3) -0.035(4) 0.024(4) -0.022(2)
C21A 0.079(6) 0.041(4) 0.060(4) -0.043(4) 0.017(4) -0.023(3)
C22A 0.052(4) 0.041(3) 0.043(3) -0.031(3) 0.015(3) -0.021(3)
C19B 0.091(12) 0.023(5) 0.035(5) -0.007(7) 0.011(8) -0.017(4)
C20B 0.088(9) 0.033(5) 0.053(6) -0.031(7) 0.018(7) -0.024(4)
C21B 0.079(6) 0.041(4) 0.060(4) -0.043(4) 0.017(4) -0.023(3)
C22B 0.056(7) 0.035(6) 0.063(8) -0.030(5) 0.015(6) -0.029(6)
C17B 0.036(4) 0.024(3) 0.021(2) -0.016(3) 0.005(3) -0.010(2)
C18B 0.070(12) 0.043(6) 0.042(6) -0.032(7) -0.013(7) -0.015(5)
C5A 0.013(6) 0.027(7) 0.016(3) -0.009(5) 0.010(4) -0.013(4)
C6A 0.031(4) 0.029(5) 0.020(5) -0.007(4) 0.009(4) -0.012(4)
C7A 0.053(7) 0.057(8) 0.048(8) -0.020(6) 0.019(6) -0.038(6)
C8A 0.077(11) 0.083(11) 0.036(6) -0.056(9) 0.034(7) -0.043(7)
C9A 0.065(12) 0.076(12) 0.019(3) -0.051(9) 0.010(7) -0.018(7)
C10A 0.026(5) 0.044(6) 0.024(3) -0.017(4) 0.011(3) -0.012(3)
C5B 0.011(6) 0.013(5) 0.024(4) -0.003(4) 0.008(4) -0.007(3)
C6B 0.034(6) 0.025(5) 0.016(5) -0.018(5) 0.000(4) 0.003(4)
C7B 0.036(6) 0.031(5) 0.025(5) -0.011(4) 0.013(4) -0.010(4)
C8B 0.043(8) 0.044(7) 0.032(5) -0.027(6) 0.017(6) -0.023(6)
C9B 0.032(6) 0.046(6) 0.017(3) -0.022(5) 0.005(4) -0.011(4)
C10B 0.013(5) 0.029(4) 0.019(3) -0.005(3) 0.002(3) -0.011(3)

loop_
_atom_type_symbol
_atom_type_description
_atom_type_scat_dispersion_real
_atom_type_scat_dispersion_imag
_atom_type_scat_source
C C 0.0033 0.0016 'International Tables Vol C Tables 4.2.6.8 and 6.1.1.4'
H H 0.0000 0.0000 'International Tables Vol C Tables 4.2.6.8 and 6.1.1.4'
S S 0.1246 0.1234 'International Tables Vol C Tables 4.2.6.8 and 6.1.1.4'
Cl Cl 0.1484 0.1585 'International Tables Vol C Tables 4.2.6.8 and 6.1.1.4'
Pt Pt -1.7033 8.3905 'International Tables Vol C Tables 4.2.6.8 and 6.1.1.4'

loop_
_geom_angle_atom_site_label_1
_geom_angle_atom_site_label_2
_geom_angle_atom_site_label_3
_geom_angle
S2 Pt1 S1 87.072(19)
S2 Pt1 Cl2 91.03(2)
S1 Pt1 Cl2 178.012(18)
S2 Pt1 Cl1 173.657(19)
S1 Pt1 Cl1 92.053(19)
Cl2 Pt1 Cl1 89.90(2)
C2 S1 C1 99.90(10)
C2 S1 Pt1 109.59(7)
C1 S1 Pt1 105.70(7)
C16 C11 C12 119.2(2)
C16 C11 C2 120.8(2)
C12 C11 C2 120.0(2)
C5B C1 S1 111.0(10)
C5A C1 S1 107.8(7)
C5B C1 H1A 99.8
C5A C1 H1A 110.1
S1 C1 H1A 110.1
C5B C1 H1B 116.7
C5A C1 H1B 110.1
S1 C1 H1B 110.1
H1A C1 H1B 108.5
C24 C23 C28 119.0(2)
C24 C23 C4 120.6(2)
C28 C23 C4 120.4(2)
C23 C4 S2 110.04(15)
C23 C4 H4A 109.7
S2 C4 H4A 109.7
C23 C4 H4B 109.7
S2 C4 H4B 109.7
H4A C4 H4B 108.2
C13 C12 C11 120.5(2)
C13 C12 H12 119.7
C11 C12 H12 119.7
C11 C16 C15 120.1(2)
C11 C16 H16 120.0
C15 C16 H16 120.0
C25 C24 C23 120.2(2)
C25 C24 H24 119.9
C23 C24 H24 119.9
C27 C28 C23 120.2(3)
C27 C28 H28 119.9
C23 C28 H28 119.9
C13 C14 C15 120.1(2)
C13 C14 H14 120.0
C15 C14 H14 120.0
C12 C13 C14 120.1(2)
C12 C13 H13 119.9
C14 C13 H13 119.9
C27 C26 C25 119.9(3)
C27 C26 H26 120.1
C25 C26 H26 120.1
C24 C25 C26 120.3(3)
C24 C25 H25 119.9
C26 C25 H25 119.9
C14 C15 C16 120.0(3)
C14 C15 H15 120.0
C16 C15 H15 120.0
C26 C27 C28 120.4(3)
C26 C27 H27 119.8
C28 C27 H27 119.8
C4 S2 C3 100.48(11)
C4 S2 Pt1 111.23(9)
C3 S2 Pt1 101.17(9)
C11 C2 S1 110.22(13)
C11 C2 H2A 109.6
S1 C2 H2A 109.6
C11 C2 H2B 109.6
S1 C2 H2B 109.6
H2A C2 H2B 108.1
C17B C3 S2 120.7(7)
C17A C3 S2 108.8(3)
C17B C3 H3A 95.2
C17A C3 H3A 109.9
S2 C3 H3A 109.9
C17B C3 H3B 111.4
C17A C3 H3B 109.9
S2 C3 H3B 109.9
H3A C3 H3B 108.3
C18A C17A C22A 117.6(6)
C18A C17A C3 122.2(5)
C22A C17A C3 120.1(5)
C17A C18A C19A 122.4(5)
C17A C18A H18A 118.8
C19A C18A H18A 118.8
C18A C19A C20A 118.5(6)
C18A C19A H19A 120.7
C20A C19A H19A 120.7
C21A C20A C19A 120.3(5)
C21A C20A H20A 119.8
C19A C20A H20A 119.8
C20A C21A C22A 121.1(5)
C20A C21A H21A 119.5
C22A C21A H21A 119.5
C17A C22A C21A 120.0(6)
C17A C22A H22A 120.0
C21A C22A H22A 120.0
C20B C19B C18B 117.9(12)
C20B C19B H19B 121.1
C18B C19B H19B 121.1
C19B C20B C21B 119.2(11)
C19B C20B H20B 120.4
C21B C20B H20B 120.4
C20B C21B C22B 122.8(10)
C20B C21B H21B 118.6
C22B C21B H21B 118.6
C17B C22B C21B 119.0(11)
C17B C22B H22B 120.5
C21B C22B H22B 120.5
C22B C17B C18B 117.7(13)
C22B C17B C3 125.2(11)
C18B C17B C3 117.1(11)
C17B C18B C19B 123.4(12)
C17B C18B H18B 118.3
C19B C18B H18B 118.3
C6A C5A C10A 120.9(14)
C6A C5A C1 121.0(14)
C10A C5A C1 118.1(9)
C5A C6A C7A 119.4(12)
C5A C6A H6A 120.3
C7A C6A H6A 120.3
C6A C7A C8A 120.1(11)
C6A C7A H7A 120.0
C8A C7A H7A 120.0
C9A C8A C7A 120.0(13)
C9A C8A H8A 120.0
C7A C8A H8A 120.0
C8A C9A C10A 120.5(12)
C8A C9A H9A 119.7
C10A C9A H9A 119.7
C5A C10A C9A 119.0(10)
C5A C10A H10A 120.5
C9A C10A H10A 120.5
C10B C5B C1 124.7(13)
C10B C5B C6B 116.4(19)
C1 C5B C6B 118.8(18)
C7B C6B C5B 121.4(16)
C7B C6B H6B 119.3
C5B C6B H6B 119.3
C8B C7B C6B 119.3(14)
C8B C7B H7B 120.4
C6B C7B H7B 120.4
C9B C8B C7B 120.2(18)
C9B C8B H8B 119.9
C7B C8B H8B 119.9
C8B C9B C10B 121.6(17)
C8B C9B H9B 119.2
C10B C9B H9B 119.2
C5B C10B C9B 121.0(11)
C5B C10B H10B 119.5
C9B C10B H10B 119.5

loop_
_geom_bond_atom_site_label_1
_geom_bond_atom_site_label_2
_geom_bond_distance
Pt1 S2 2.2720(5)
Pt1 S1 2.2728(5)
Pt1 Cl2 2.3139(5)
Pt1 Cl1 2.3179(5)
S1 C2 1.818(2)
S1 C1 1.823(2)
C11 C16 1.390(3)
C11 C12 1.393(3)
C11 C2 1.501(3)
C1 C5B 1.41(3)
C1 C5A 1.575(18)
C1 H1A 0.9700
C1 H1B 0.9700
C23 C24 1.392(3)
C23 C28 1.394(3)
C23 C4 1.504(3)
C4 S2 1.826(2)
C4 H4A 0.9700
C4 H4B 0.9700
C12 C13 1.378(4)
C12 H12 0.9300
C16 C15 1.390(3)
C16 H16 0.9300
C24 C25 1.386(4)
C24 H24 0.9300
C28 C27 1.392(4)
C28 H28 0.9300
C14 C13 1.380(4)
C14 C15 1.386(4)
C14 H14 0.9300
C13 H13 0.9300
C26 C27 1.369(4)
C26 C25 1.387(4)
C26 H26 0.9300
C25 H25 0.9300
C15 H15 0.9300
C27 H27 0.9300
S2 C3 1.830(2)
C2 H2A 0.9700
C2 H2B 0.9700
C3 C17B 1.427(15)
C3 C17A 1.551(7)
C3 H3A 0.9700
C3 H3B 0.9700
C17A C18A 1.373(8)
C17A C22A 1.394(8)
C18A C19A 1.386(9)
C18A H18A 0.9300
C19A C20A 1.394(7)
C19A H19A 0.9300
C20A C21A 1.337(10)
C20A H20A 0.9300
C21A C22A 1.399(9)
C21A H21A 0.9300
C22A H22A 0.9300
C19B C20B 1.353(15)
C19B C18B 1.392(15)
C19B H19B 0.9300
C20B C21B 1.376(14)
C20B H20B 0.9300
C21B C22B 1.382(12)
C21B H21B 0.9300
C22B C17B 1.361(14)
C22B H22B 0.9300
C17B C18B 1.384(14)
C18B H18B 0.9300
C5A C6A 1.339(15)
C5A C10A 1.39(2)
C6A C7A 1.392(18)
C6A H6A 0.9300
C7A C8A 1.393(16)
C7A H7A 0.9300
C8A C9A 1.328(14)
C8A H8A 0.9300
C9A C10A 1.399(17)
C9A H9A 0.9300
C10A H10A 0.9300
C5B C10B 1.38(3)
C5B C6B 1.43(2)
C6B C7B 1.40(2)
C6B H6B 0.9300
C7B C8B 1.371(19)
C7B H7B 0.9300
C8B C9B 1.361(14)
C8B H8B 0.9300
C9B C10B 1.40(2)
C9B H9B 0.9300
C10B H10B 0.9300
